data_1571259
loop_
_publ_author_name
'Coburger, Peter'
'Buzanich, Ana Guilherme'
'Emmerling, Franziska'
'Abbenseth, Josh'

_publ_section_title
;
 Combining geometric constraint and redox non-innocence within an
 ambiphilic PBiP pincer ligand.
;
_journal_issue 16
_journal_name_full 'Chemical science'
_journal_page_first 6036
_journal_page_last 6043
_journal_paper_doi 10.1039/d4sc00197d
_journal_volume 15
_journal_year 2024
_chemical_formula_moiety 'C43 H40 Bi N3 P2'
_chemical_formula_sum 'C43 H40 Bi N3 P2'
_chemical_formula_weight 869.745
_space_group_crystal_system triclinic
_space_group_IT_number 2
_space_group_name_Hall '-P 1'
_space_group_name_H-M_alt 'P -1'
_symmetry_Int_Tables_number 2
_atom_sites_solution_primary iterative
_audit_creation_date 2023-10-20
_audit_creation_method
;
Olex2 1.5
(compiled 2023.08.24 svn.re1ec1418 for OlexSys, GUI svn.r6817)
;
_audit_update_record
;
2023-12-19 deposited with the CCDC.	2024-03-18 downloaded from the CCDC.
;
_cell_angle_alpha 72.803(4)
_cell_angle_beta 83.022(3)
_cell_angle_gamma 86.907(3)
_cell_formula_units_Z 4
_cell_length_a 12.5454(10)
_cell_length_b 14.8524(15)
_cell_length_c 20.970(2)
_cell_measurement_reflns_used 9953
_cell_measurement_temperature 100.00
_cell_measurement_theta_max 26.55
_cell_measurement_theta_min 2.20
_cell_volume 3704.3(6)
_computing_cell_refinement 'SAINT V8.40B (?, 2016)'
_computing_data_reduction 'SAINT V8.40B (?, 2016)'
_computing_molecular_graphics 'Olex2 1.5 (Dolomanov et al., 2009)'
_computing_publication_material 'Olex2 1.5 (Dolomanov et al., 2009)'
_computing_structure_refinement 'olex2.refine 1.5 (Bourhis et al., 2015)'
_computing_structure_solution 'olex2.solve 1.5 (Bourhis et al., 2015)'
_diffrn_ambient_temperature 100.00
_diffrn_measured_fraction_theta_full 0.9995
_diffrn_measured_fraction_theta_max 0.9961
_diffrn_measurement_device_type 'Bruker APEX-II CCD'
_diffrn_measurement_method '\f and \w scans'
_diffrn_radiation_type 'Mo K\a'
_diffrn_radiation_wavelength 0.71073
_diffrn_reflns_av_R_equivalents 0.0972
_diffrn_reflns_av_unetI/netI 0.0514
_diffrn_reflns_Laue_measured_fraction_full 0.9995
_diffrn_reflns_Laue_measured_fraction_max 0.9961
_diffrn_reflns_limit_h_max 16
_diffrn_reflns_limit_h_min -16
_diffrn_reflns_limit_k_max 19
_diffrn_reflns_limit_k_min -19
_diffrn_reflns_limit_l_max 28
_diffrn_reflns_limit_l_min -27
_diffrn_reflns_number 153010
_diffrn_reflns_point_group_measured_fraction_full 0.9995
_diffrn_reflns_point_group_measured_fraction_max 0.9961
_diffrn_reflns_theta_full 25.2417
_diffrn_reflns_theta_max 28.39
_diffrn_reflns_theta_min 1.99
_diffrn_source_current 1.0
_diffrn_source_power 0.05
_diffrn_source_voltage 50.0
_diffrn_standards_number 0
_exptl_absorpt_coefficient_mu 4.880
_exptl_absorpt_correction_T_max 0.7457
_exptl_absorpt_correction_T_min 0.6231
_exptl_absorpt_correction_type multi-scan
_exptl_absorpt_process_details
;
SADABS-2016/2 (Bruker,2016/2) was used for absorption correction.
wR2(int) was 0.0952 before and 0.0708 after correction.
The Ratio of minimum to maximum transmission is 0.8356.
The \l/2 correction factor is Not present.
;
_exptl_crystal_colour 'clear dark violet'
_exptl_crystal_colour_lustre clear
_exptl_crystal_colour_modifier dark
_exptl_crystal_colour_primary violet
_exptl_crystal_density_diffrn 1.560
_exptl_crystal_description plate
_exptl_crystal_F_000 1716.399
_exptl_crystal_size_max 0.07
_exptl_crystal_size_mid 0.06
_exptl_crystal_size_min 0.01
_refine_diff_density_max 2.0788
_refine_diff_density_min -1.6544
_refine_diff_density_rms 0.2243
_refine_ls_d_res_high 0.7474
_refine_ls_d_res_low 10.2288
_refine_ls_goodness_of_fit_ref 1.0131
_refine_ls_hydrogen_treatment constr
_refine_ls_matrix_type full
_refine_ls_number_constraints 140
_refine_ls_number_parameters 891
_refine_ls_number_reflns 18487
_refine_ls_number_restraints 0
_refine_ls_restrained_S_all 1.0131
_refine_ls_R_factor_all 0.0587
_refine_ls_R_factor_gt 0.0367
_refine_ls_shift/su_max 0.0006
_refine_ls_shift/su_mean 0.0001
_refine_ls_structure_factor_coef Fsqd
_refine_ls_weighting_details 'w=1/[\s^2^(Fo^2^)+(0.0332P)^2^+8.3695P] where P=(Fo^2^+2Fc^2^)/3'
_refine_ls_weighting_scheme calc
_refine_ls_wR_factor_gt 0.0771
_refine_ls_wR_factor_ref 0.0870
_reflns_Friedel_coverage 0.0
_reflns_limit_h_max 16
_reflns_limit_h_min -16
_reflns_limit_k_max 19
_reflns_limit_k_min -18
_reflns_limit_l_max 28
_reflns_limit_l_min 0
_reflns_number_gt 13910
_reflns_number_total 18487
_reflns_threshold_expression I>=2u(I)
_cod_data_source_file d4sc00197d2.cif
_cod_data_source_block mo_ja23_ja_ii_18_0m_a
_cod_depositor_comments 'Adding full bibliography for 1571257--1571259.cif.'
_cod_original_cell_volume 3704.2(6)
_cod_database_code 1571259
_olex2_refinement_description
;
1. Fixed Uiso
 At 1.2 times of:
  All C(H) groups, All C(H,H) groups
 At 1.5 times of:
  All C(H,H,H) groups
2.a Secondary CH2 refined with riding coordinates:
 C74(H74a,H74b), C61(H61a,H61b), C31(H31a,H31b), C18(H18a,H18b)
2.b Aromatic/amide H refined with riding coordinates:
 C46(H46), C54(H54), C76(H76), C30(H30), C11(H11), C52(H52), C77(H77),
 C48(H48), C9(H9), C5(H5), C3(H3), C64(H64), C65(H65), C86(H86), C70(H70),
 C43(H43), C69(H69), C82(H82), C26(H26), C78(H78), C83(H83), C73(H73), C24(H24),
  C66(H66), C80(H80), C63(H63), C67(H67), C22(H22), C20(H20), C37(H37),
 C29(H29), C71(H71), C79(H79), C42(H42), C72(H72), C23(H23), C21(H21), C33(H33),
  C28(H28), C85(H85), C84(H84), C35(H35), C40(H40), C39(H39), C36(H36),
 C27(H27), C34(H34), C41(H41)
2.c Idealised Me refined as rotating group:
 C59(H59a,H59b,H59c), C58(H58a,H58b,H58c), C57(H57a,H57b,H57c), C15(H15a,H15b,
 H15c), C60(H60a,H60b,H60c), C17(H17a,H17b,H17c), C14(H14a,H14b,H14c), C16(H16a,
 H16b,H16c)
;
_olex2_submission_special_instructions 'No special instructions were received'

loop_
_space_group_symop_id
_space_group_symop_operation_xyz
1 x,y,z
2 -x,-y,-z

loop_
_atom_site_label
_atom_site_type_symbol
_atom_site_fract_x
_atom_site_fract_y
_atom_site_fract_z
_atom_site_U_iso_or_equiv
_atom_site_adp_type
_atom_site_occupancy
_atom_site_refinement_flags_posn
Bi2 Bi 0.404102(13) 0.574968(12) 0.425276(9) 0.02011(5) Uani 1.000000 .
Bi1 Bi 0.561856(13) -0.018825(12) 0.097395(9) 0.02064(5) Uani 1.000000 .
P4 P 0.21520(9) 0.73746(8) 0.46375(6) 0.0176(2) Uani 1.000000 .
P2 P 0.61534(9) 0.15974(8) 0.15427(6) 0.0202(2) Uani 1.000000 .
P3 P 0.41128(9) 0.43459(8) 0.27312(6) 0.0210(2) Uani 1.000000 .
P1 P 0.69120(9) -0.30034(9) 0.15246(6) 0.0218(2) Uani 1.000000 .
N2 N 0.4012(3) -0.0547(3) 0.08342(18) 0.0180(8) Uani 1.000000 .
N5 N 0.5768(3) 0.5930(3) 0.41824(18) 0.0167(7) Uani 1.000000 .
N1 N 0.5719(3) -0.1604(3) 0.07430(19) 0.0185(8) Uani 1.000000 .
N4 N 0.4891(3) 0.4614(2) 0.38222(17) 0.0126(7) Uani 1.000000 .
N6 N 0.4322(3) 0.7028(2) 0.46194(18) 0.0161(7) Uani 1.000000 .
N3 N 0.4453(3) 0.0992(3) 0.11237(18) 0.0182(7) Uani 1.000000 .
C12 C 0.3418(3) 0.0920(3) 0.1018(2) 0.0169(8) Uani 1.000000 .
C1 C 0.3859(3) -0.1383(3) 0.0708(2) 0.0171(8) Uani 1.000000 .
C13 C 0.3171(3) 0.0078(3) 0.0868(2) 0.0172(8) Uani 1.000000 .
C44 C 0.6465(3) 0.5347(3) 0.3927(2) 0.0174(9) Uani 1.000000 .
C2 C 0.4790(3) -0.1966(3) 0.0670(2) 0.0189(9) Uani 1.000000 .
C46 C 0.6668(4) 0.4066(3) 0.3416(2) 0.0209(9) Uani 1.000000 .
H46 H 0.6366(4) 0.3615(3) 0.3254(2) 0.0250(11) Uiso 1.000000 R
C54 C 0.5715(3) 0.7936(3) 0.4876(2) 0.0186(9) Uani 1.000000 .
H54 H 0.5203(3) 0.8338(3) 0.5034(2) 0.0223(10) Uiso 1.000000 R
C55 C 0.5360(3) 0.7212(3) 0.4646(2) 0.0171(8) Uani 1.000000 .
C45 C 0.5986(3) 0.4646(3) 0.3716(2) 0.0180(9) Uani 1.000000 .
C76 C 0.2934(4) 0.8552(3) 0.3352(2) 0.0244(10) Uani 1.000000 .
H76 H 0.3623(4) 0.8286(3) 0.3448(2) 0.0293(12) Uiso 1.000000 R
C75 C 0.2052(3) 0.8299(3) 0.3845(2) 0.0198(9) Uani 1.000000 .
C30 C 0.6281(4) -0.2218(4) 0.2563(2) 0.0271(11) Uani 1.000000 .
H30 H 0.5724(4) -0.2665(4) 0.2680(2) 0.0326(13) Uiso 1.000000 R
C56 C 0.6156(3) 0.6624(3) 0.4410(2) 0.0167(8) Uani 1.000000 .
C49 C 0.7589(3) 0.5418(3) 0.3881(2) 0.0172(8) Uani 1.000000 .
C11 C 0.2578(3) 0.1578(3) 0.1052(2) 0.0194(9) Uani 1.000000 .
H11 H 0.2721(3) 0.2143(3) 0.1149(2) 0.0233(11) Uiso 1.000000 R
C74 C 0.3479(3) 0.7605(3) 0.4858(2) 0.0200(9) Uani 1.000000 .
H74a H 0.3648(3) 0.8279(3) 0.4654(2) 0.0240(11) Uiso 1.000000 R
H74b H 0.3451(3) 0.7463(3) 0.5351(2) 0.0240(11) Uiso 1.000000 R
C8 C 0.2123(3) -0.0093(3) 0.0754(2) 0.0184(9) Uani 1.000000 .
C61 C 0.4339(4) 0.3916(3) 0.3641(2) 0.0199(9) Uani 1.000000 .
H61a H 0.3640(4) 0.3783(3) 0.3922(2) 0.0239(11) Uiso 1.000000 R
H61b H 0.4771(4) 0.3323(3) 0.3726(2) 0.0239(11) Uiso 1.000000 R
C47 C 0.7774(4) 0.4143(3) 0.3354(2) 0.0206(9) Uani 1.000000 .
C52 C 0.7552(3) 0.7471(3) 0.4643(2) 0.0206(9) Uani 1.000000 .
H52 H 0.8295(3) 0.7561(3) 0.4649(2) 0.0248(11) Uiso 1.000000 R
C25 C 0.7042(4) -0.2193(4) 0.2021(2) 0.0255(10) Uani 1.000000 .
C51 C 0.7252(3) 0.6757(3) 0.4406(2) 0.0184(9) Uani 1.000000 .
C31 C 0.4775(3) 0.1828(3) 0.1276(2) 0.0221(9) Uani 1.000000 .
H31a H 0.4269(3) 0.1957(3) 0.1641(2) 0.0266(11) Uiso 1.000000 R
H31b H 0.4774(3) 0.2384(3) 0.0874(2) 0.0266(11) Uiso 1.000000 R
C50 C 0.8097(3) 0.6154(3) 0.4123(2) 0.0184(9) Uani 1.000000 .
C53 C 0.6796(3) 0.8067(3) 0.4874(2) 0.0192(9) Uani 1.000000 .
C77 C 0.2814(4) 0.9180(3) 0.2732(2) 0.0264(10) Uani 1.000000 .
H77 H 0.3422(4) 0.9341(3) 0.2406(2) 0.0317(12) Uiso 1.000000 R
C48 C 0.8214(4) 0.4802(3) 0.3605(2) 0.0201(9) Uani 1.000000 .
H48 H 0.8973(4) 0.4825(3) 0.3584(2) 0.0242(11) Uiso 1.000000 R
C7 C 0.1855(3) -0.1000(3) 0.0609(2) 0.0209(9) Uani 1.000000 .
C9 C 0.1333(3) 0.0589(3) 0.0798(2) 0.0212(9) Uani 1.000000 .
H9 H 0.0622(3) 0.0490(3) 0.0725(2) 0.0255(11) Uiso 1.000000 R
C5 C 0.2772(4) -0.2530(3) 0.0514(2) 0.0232(10) Uani 1.000000 .
H5 H 0.2094(4) -0.2721(3) 0.0447(2) 0.0278(12) Uiso 1.000000 R
C18 C 0.6722(3) -0.2113(3) 0.0700(2) 0.0187(9) Uani 1.000000 .
H18a H 0.7322(3) -0.1666(3) 0.0570(2) 0.0224(11) Uiso 1.000000 R
H18b H 0.6731(3) -0.2437(3) 0.0349(2) 0.0224(11) Uiso 1.000000 R
C6 C 0.2847(3) -0.1659(3) 0.0615(2) 0.0191(9) Uani 1.000000 .
C19 C 0.8324(4) -0.3359(3) 0.1377(2) 0.0218(9) Uani 1.000000 .
C68 C 0.3203(4) 0.5348(3) 0.2771(2) 0.0227(10) Uani 1.000000 .
C59 C 0.8787(3) 0.6815(3) 0.3522(2) 0.0234(10) Uani 1.000000 .
H59a H 0.919(2) 0.7235(16) 0.3682(3) 0.0351(14) Uiso 1.000000 GR
H59b H 0.9288(18) 0.6437(3) 0.3305(10) 0.0351(14) Uiso 1.000000 GR
H59c H 0.8317(4) 0.7191(17) 0.3197(8) 0.0351(14) Uiso 1.000000 GR
C3 C 0.4666(4) -0.2853(3) 0.0572(2) 0.0218(9) Uani 1.000000 .
H3 H 0.5275(4) -0.3256(3) 0.0551(2) 0.0261(11) Uiso 1.000000 R
C81 C 0.1254(3) 0.7903(3) 0.5191(2) 0.0190(9) Uani 1.000000 .
C64 C 0.2651(4) 0.1874(3) 0.2858(2) 0.0253(10) Uani 1.000000 .
H64 H 0.2789(4) 0.1218(3) 0.3040(2) 0.0303(12) Uiso 1.000000 R
C65 C 0.1774(4) 0.2174(4) 0.2509(2) 0.0257(10) Uani 1.000000 .
H65 H 0.1312(4) 0.1728(4) 0.2446(2) 0.0308(12) Uiso 1.000000 R
C86 C 0.1420(4) 0.8798(3) 0.5244(2) 0.0232(10) Uani 1.000000 .
H86 H 0.2035(4) 0.9141(3) 0.5003(2) 0.0278(11) Uiso 1.000000 R
C4 C 0.3665(4) -0.3143(3) 0.0505(2) 0.0229(10) Uani 1.000000 .
C70 C 0.1644(4) 0.6014(4) 0.3262(3) 0.0287(11) Uani 1.000000 .
H70 H 0.1030(4) 0.5943(4) 0.3584(3) 0.0344(13) Uiso 1.000000 R
C43 C 0.5072(4) 0.0644(3) 0.2793(2) 0.0232(10) Uani 1.000000 .
H43 H 0.4621(4) 0.0427(3) 0.2539(2) 0.0278(12) Uiso 1.000000 R
C69 C 0.2279(3) 0.5242(3) 0.3228(2) 0.0231(10) Uani 1.000000 .
H69 H 0.2088(3) 0.4635(3) 0.3516(2) 0.0278(12) Uiso 1.000000 R
C82 C 0.0335(4) 0.7420(3) 0.5544(2) 0.0223(9) Uani 1.000000 .
H82 H 0.0211(4) 0.6809(3) 0.5514(2) 0.0268(11) Uiso 1.000000 R
C58 C 0.8819(4) 0.5637(3) 0.4672(2) 0.0249(10) Uani 1.000000 .
H58a H 0.916(2) 0.6101(4) 0.4825(12) 0.0374(15) Uiso 1.000000 GR
H58b H 0.8380(6) 0.5220(18) 0.5051(7) 0.0374(15) Uiso 1.000000 GR
H58c H 0.9372(17) 0.5264(19) 0.4487(5) 0.0374(15) Uiso 1.000000 GR
C57 C 0.8483(4) 0.3539(4) 0.3007(2) 0.0267(10) Uani 1.000000 .
H57a H 0.9237(4) 0.3680(17) 0.3005(15) 0.0400(16) Uiso 1.000000 GR
H57b H 0.836(2) 0.2872(4) 0.3247(10) 0.0400(16) Uiso 1.000000 GR
H57c H 0.8314(19) 0.3671(17) 0.2544(6) 0.0400(16) Uiso 1.000000 GR
C26 C 0.7848(4) -0.1533(3) 0.1860(2) 0.0256(10) Uani 1.000000 .
H26 H 0.8372(4) -0.1506(3) 0.1488(2) 0.0307(12) Uiso 1.000000 R
C15 C 0.1452(4) -0.0754(4) -0.0084(3) 0.0292(11) Uani 1.000000 .
H15a H 0.123(3) -0.1330(5) -0.0164(8) 0.0437(17) Uiso 1.000000 GR
H15b H 0.0841(18) -0.0311(19) -0.0102(6) 0.0437(17) Uiso 1.000000 GR
H15c H 0.2031(9) -0.046(2) -0.0430(3) 0.0437(17) Uiso 1.000000 GR
C78 C 0.1825(4) 0.9576(3) 0.2579(2) 0.0282(11) Uani 1.000000 .
H78 H 0.1748(4) 1.0009(3) 0.2151(2) 0.0338(13) Uiso 1.000000 R
C38 C 0.5877(4) 0.1280(3) 0.2459(2) 0.0215(9) Uani 1.000000 .
C83 C -0.0395(4) 0.7822(4) 0.5935(2) 0.0258(10) Uani 1.000000 .
H83 H -0.1018(4) 0.7490(4) 0.6170(2) 0.0309(12) Uiso 1.000000 R
C73 C 0.3469(4) 0.6226(3) 0.2348(2) 0.0254(10) Uani 1.000000 .
H73 H 0.4101(4) 0.6301(3) 0.2039(2) 0.0305(12) Uiso 1.000000 R
C24 C 0.8813(4) -0.3873(4) 0.1937(3) 0.0308(11) Uani 1.000000 .
H24 H 0.8441(4) -0.3965(4) 0.2374(3) 0.0370(14) Uiso 1.000000 R
C66 C 0.1568(4) 0.3130(4) 0.2250(2) 0.0279(11) Uani 1.000000 .
H66 H 0.0959(4) 0.3340(4) 0.2014(2) 0.0335(13) Uiso 1.000000 R
C32 C 0.6687(4) 0.2772(3) 0.1362(2) 0.0225(9) Uani 1.000000 .
C80 C 0.1054(4) 0.8702(3) 0.3686(2) 0.0249(10) Uani 1.000000 .
H80 H 0.0444(4) 0.8544(3) 0.4011(2) 0.0299(12) Uiso 1.000000 R
C63 C 0.3337(4) 0.2521(3) 0.2947(2) 0.0238(10) Uani 1.000000 .
H63 H 0.3940(4) 0.2303(3) 0.3187(2) 0.0286(12) Uiso 1.000000 R
C10 C 0.1549(4) 0.1412(3) 0.0947(2) 0.0217(9) Uani 1.000000 .
C60 C 0.7165(4) 0.8855(3) 0.5108(3) 0.0277(11) Uani 1.000000 .
H60a H 0.7860(13) 0.8680(10) 0.5284(16) 0.0415(16) Uiso 1.000000 GR
H60b H 0.724(3) 0.9431(7) 0.4730(5) 0.0415(16) Uiso 1.000000 GR
H60c H 0.6636(14) 0.8964(16) 0.5463(12) 0.0415(16) Uiso 1.000000 GR
C67 C 0.2247(4) 0.3783(4) 0.2333(3) 0.0283(11) Uani 1.000000 .
H67 H 0.2102(4) 0.4437(4) 0.2149(3) 0.0339(13) Uiso 1.000000 R
C22 C 1.0387(4) -0.4152(4) 0.1238(3) 0.0293(11) Uani 1.000000 .
H22 H 1.1080(4) -0.4431(4) 0.1190(3) 0.0351(13) Uiso 1.000000 R
C20 C 0.8895(4) -0.3227(3) 0.0741(2) 0.0246(10) Uani 1.000000 .
H20 H 0.8588(4) -0.2857(3) 0.0353(2) 0.0295(12) Uiso 1.000000 R
C37 C 0.6093(4) 0.3532(3) 0.1501(3) 0.0282(11) Uani 1.000000 .
H37 H 0.5357(4) 0.3457(3) 0.1674(3) 0.0339(13) Uiso 1.000000 R
C62 C 0.3150(4) 0.3484(3) 0.2688(2) 0.0224(9) Uani 1.000000 .
C29 C 0.6331(5) -0.1594(4) 0.2937(3) 0.0341(12) Uani 1.000000 .
H29 H 0.5803(5) -0.1613(4) 0.3305(3) 0.0409(15) Uiso 1.000000 R
C71 C 0.1901(4) 0.6897(4) 0.2824(3) 0.0316(12) Uani 1.000000 .
H71 H 0.1448(4) 0.7427(4) 0.2835(3) 0.0379(14) Uiso 1.000000 R
C79 C 0.0938(4) 0.9334(4) 0.3059(3) 0.0289(11) Uani 1.000000 .
H79 H 0.0251(4) 0.9601(4) 0.2957(3) 0.0347(13) Uiso 1.000000 R
C42 C 0.4918(4) 0.0325(4) 0.3485(3) 0.0279(11) Uani 1.000000 .
H42 H 0.4364(4) -0.0106(4) 0.3704(3) 0.0335(13) Uiso 1.000000 R
C72 C 0.2817(5) 0.7002(4) 0.2372(3) 0.0366(13) Uani 1.000000 .
H72 H 0.3001(5) 0.7608(4) 0.2078(3) 0.0439(15) Uiso 1.000000 R
C23 C 0.9841(4) -0.4254(4) 0.1864(3) 0.0343(12) Uani 1.000000 .
H23 H 1.0171(4) -0.4590(4) 0.2252(3) 0.0412(15) Uiso 1.000000 R
C21 C 0.9905(4) -0.3632(4) 0.0676(3) 0.0291(11) Uani 1.000000 .
H21 H 1.0275(4) -0.3554(4) 0.0241(3) 0.0349(13) Uiso 1.000000 R
C17 C 0.0636(4) 0.2100(4) 0.1016(2) 0.0259(10) Uani 1.000000 .
H17a H 0.0138(14) 0.2125(18) 0.0685(11) 0.0389(15) Uiso 1.000000 GR
H17b H 0.0254(17) 0.1891(13) 0.1469(6) 0.0389(15) Uiso 1.000000 GR
H17c H 0.0925(4) 0.2728(6) 0.0938(16) 0.0389(15) Uiso 1.000000 GR
C33 C 0.7768(4) 0.2894(4) 0.1120(2) 0.0283(11) Uani 1.000000 .
H33 H 0.8181(4) 0.2386(4) 0.1023(2) 0.0340(13) Uiso 1.000000 R
C14 C 0.3537(4) -0.4113(4) 0.0436(3) 0.0317(11) Uani 1.000000 .
H14a H 0.4194(12) -0.4297(11) 0.0197(16) 0.0476(17) Uiso 1.000000 GR
H14b H 0.341(3) -0.4566(6) 0.0883(3) 0.0476(17) Uiso 1.000000 GR
H14c H 0.2929(18) -0.4106(7) 0.0182(16) 0.0476(17) Uiso 1.000000 GR
C28 C 0.7153(5) -0.0937(4) 0.2776(3) 0.0356(13) Uani 1.000000 .
H28 H 0.7194(5) -0.0516(4) 0.3035(3) 0.0428(16) Uiso 1.000000 R
C85 C 0.0691(4) 0.9193(4) 0.5647(3) 0.0281(11) Uani 1.000000 .
H85 H 0.0817(4) 0.9797(4) 0.5689(3) 0.0337(13) Uiso 1.000000 R
C84 C -0.0213(4) 0.8708(4) 0.5984(2) 0.0266(10) Uani 1.000000 .
H84 H -0.0715(4) 0.8983(4) 0.6252(2) 0.0319(12) Uiso 1.000000 R
C35 C 0.7655(5) 0.4492(4) 0.1150(3) 0.0377(13) Uani 1.000000 .
H35 H 0.7987(5) 0.5079(4) 0.1077(3) 0.0452(16) Uiso 1.000000 R
C40 C 0.6378(4) 0.1272(4) 0.3543(3) 0.0354(12) Uani 1.000000 .
H40 H 0.6821(4) 0.1491(4) 0.3801(3) 0.0424(15) Uiso 1.000000 R
C39 C 0.6533(4) 0.1588(4) 0.2845(3) 0.0295(11) Uani 1.000000 .
H39 H 0.7090(4) 0.2017(4) 0.2627(3) 0.0354(13) Uiso 1.000000 R
C16 C 0.0958(4) -0.1499(4) 0.1147(3) 0.0309(11) Uani 1.000000 .
H16a H 0.078(2) -0.2089(13) 0.1067(11) 0.0463(17) Uiso 1.000000 GR
H16b H 0.1202(11) -0.164(2) 0.1594(3) 0.0463(17) Uiso 1.000000 GR
H16c H 0.0316(10) -0.1089(11) 0.1124(12) 0.0463(17) Uiso 1.000000 GR
C36 C 0.6571(5) 0.4389(4) 0.1390(3) 0.0374(13) Uani 1.000000 .
H36 H 0.6162(5) 0.4906(4) 0.1476(3) 0.0449(15) Uiso 1.000000 R
C27 C 0.7901(4) -0.0915(4) 0.2232(3) 0.0324(12) Uani 1.000000 .
H27 H 0.8459(4) -0.0469(4) 0.2113(3) 0.0389(14) Uiso 1.000000 R
C34 C 0.8247(4) 0.3751(4) 0.1018(3) 0.0377(13) Uani 1.000000 .
H34 H 0.8988(4) 0.3826(4) 0.0856(3) 0.0453(16) Uiso 1.000000 R
C41 C 0.5576(4) 0.0635(4) 0.3860(3) 0.0306(11) Uani 1.000000 .
H41 H 0.5475(4) 0.0410(4) 0.4337(3) 0.0367(13) Uiso 1.000000 R

loop_
_atom_site_aniso_label
_atom_site_aniso_U_11
_atom_site_aniso_U_22
_atom_site_aniso_U_33
_atom_site_aniso_U_12
_atom_site_aniso_U_13
_atom_site_aniso_U_23
Bi2 0.01367(8) 0.02354(9) 0.02478(9) 0.00019(6) -0.00322(6) -0.00924(7)
Bi1 0.01313(8) 0.02543(10) 0.02543(9) 0.00035(6) -0.00389(6) -0.01000(7)
P4 0.0134(5) 0.0215(6) 0.0184(5) 0.0012(4) -0.0027(4) -0.0067(4)
P2 0.0161(5) 0.0230(6) 0.0236(6) -0.0002(4) -0.0033(4) -0.0099(5)
P3 0.0191(6) 0.0220(6) 0.0226(6) 0.0001(5) -0.0021(5) -0.0079(5)
P1 0.0185(6) 0.0242(6) 0.0220(6) -0.0004(5) -0.0010(5) -0.0064(5)
N2 0.0105(17) 0.026(2) 0.0184(18) -0.0005(14) -0.0049(14) -0.0073(15)
N5 0.0085(16) 0.0211(19) 0.0207(18) -0.0002(13) -0.0031(13) -0.0056(15)
N1 0.0064(16) 0.026(2) 0.025(2) 0.0010(14) -0.0016(14) -0.0102(16)
N4 0.0190(18) 0.0081(16) 0.0121(16) 0.0020(13) -0.0015(13) -0.0053(13)
N6 0.0136(17) 0.0175(18) 0.0195(18) 0.0001(14) -0.0035(14) -0.0082(15)
N3 0.0138(17) 0.023(2) 0.0192(19) -0.0008(14) -0.0010(14) -0.0084(15)
C12 0.018(2) 0.022(2) 0.0121(19) 0.0012(17) -0.0038(16) -0.0068(17)
C1 0.015(2) 0.021(2) 0.015(2) 0.0007(16) -0.0017(16) -0.0054(17)
C13 0.014(2) 0.022(2) 0.013(2) -0.0002(16) 0.0001(15) -0.0019(17)
C44 0.017(2) 0.019(2) 0.015(2) 0.0040(16) -0.0038(16) -0.0041(17)
C2 0.015(2) 0.025(2) 0.017(2) 0.0003(17) -0.0027(16) -0.0060(18)
C46 0.019(2) 0.020(2) 0.022(2) 0.0060(17) -0.0066(17) -0.0046(18)
C54 0.019(2) 0.018(2) 0.018(2) 0.0011(17) -0.0030(17) -0.0044(17)
C55 0.014(2) 0.019(2) 0.019(2) 0.0004(16) -0.0044(16) -0.0044(17)
C45 0.019(2) 0.017(2) 0.016(2) 0.0003(16) -0.0033(16) -0.0015(17)
C76 0.022(2) 0.025(2) 0.028(2) -0.0038(19) -0.0016(19) -0.010(2)
C75 0.019(2) 0.021(2) 0.022(2) -0.0008(17) -0.0052(17) -0.0079(18)
C30 0.022(2) 0.028(3) 0.027(3) 0.0069(19) -0.0007(19) -0.003(2)
C56 0.013(2) 0.019(2) 0.018(2) 0.0009(16) -0.0056(16) -0.0047(17)
C49 0.017(2) 0.019(2) 0.015(2) -0.0002(16) -0.0053(16) -0.0031(17)
C11 0.016(2) 0.026(2) 0.017(2) 0.0011(17) -0.0022(16) -0.0086(18)
C74 0.017(2) 0.026(2) 0.018(2) 0.0048(17) -0.0004(17) -0.0084(18)
C8 0.0110(19) 0.030(2) 0.015(2) -0.0033(17) -0.0018(15) -0.0072(18)
C61 0.019(2) 0.020(2) 0.023(2) 0.0002(17) -0.0068(17) -0.0065(18)
C47 0.021(2) 0.023(2) 0.016(2) 0.0042(18) -0.0018(17) -0.0038(18)
C52 0.013(2) 0.024(2) 0.026(2) -0.0013(17) -0.0056(17) -0.0071(19)
C25 0.021(2) 0.030(3) 0.022(2) 0.0083(19) -0.0040(18) -0.004(2)
C51 0.014(2) 0.019(2) 0.020(2) 0.0009(16) -0.0045(16) -0.0019(17)
C31 0.018(2) 0.026(2) 0.026(2) -0.0010(18) -0.0066(18) -0.0106(19)
C50 0.013(2) 0.021(2) 0.022(2) 0.0003(16) -0.0041(16) -0.0068(18)
C53 0.016(2) 0.021(2) 0.020(2) -0.0017(17) -0.0054(17) -0.0044(18)
C77 0.030(3) 0.028(3) 0.020(2) -0.013(2) 0.0011(19) -0.005(2)
C48 0.016(2) 0.024(2) 0.019(2) 0.0038(17) -0.0033(17) -0.0051(18)
C7 0.015(2) 0.027(2) 0.023(2) 0.0009(17) -0.0028(17) -0.0103(19)
C9 0.014(2) 0.031(3) 0.019(2) 0.0016(18) -0.0050(17) -0.0063(19)
C5 0.017(2) 0.031(3) 0.026(2) -0.0042(18) -0.0032(18) -0.013(2)
C18 0.0079(19) 0.030(2) 0.019(2) 0.0060(16) -0.0033(16) -0.0099(18)
C6 0.013(2) 0.025(2) 0.020(2) 0.0008(17) -0.0025(16) -0.0080(18)
C19 0.023(2) 0.019(2) 0.023(2) 0.0024(18) -0.0064(18) -0.0048(18)
C68 0.019(2) 0.028(2) 0.026(2) -0.0004(18) -0.0074(18) -0.012(2)
C59 0.014(2) 0.027(2) 0.027(2) -0.0028(18) -0.0010(18) -0.005(2)
C3 0.019(2) 0.026(2) 0.021(2) 0.0014(18) -0.0029(17) -0.0072(19)
C81 0.014(2) 0.026(2) 0.017(2) 0.0016(17) -0.0048(16) -0.0064(18)
C64 0.023(2) 0.025(2) 0.029(3) -0.0014(19) -0.0005(19) -0.011(2)
C65 0.021(2) 0.033(3) 0.029(3) -0.0046(19) 0.0012(19) -0.018(2)
C86 0.017(2) 0.028(2) 0.027(2) -0.0009(18) 0.0001(18) -0.013(2)
C4 0.022(2) 0.025(2) 0.023(2) -0.0024(18) -0.0018(18) -0.0084(19)
C70 0.020(2) 0.041(3) 0.030(3) 0.005(2) -0.009(2) -0.017(2)
C43 0.017(2) 0.026(2) 0.029(2) 0.0018(18) -0.0043(18) -0.011(2)
C69 0.015(2) 0.027(2) 0.028(2) 0.0027(18) -0.0044(18) -0.009(2)
C82 0.020(2) 0.025(2) 0.023(2) 0.0001(18) -0.0043(18) -0.0076(19)
C58 0.022(2) 0.030(3) 0.026(2) 0.0056(19) -0.0104(19) -0.011(2)
C57 0.018(2) 0.034(3) 0.028(3) 0.0052(19) -0.0020(19) -0.011(2)
C26 0.023(2) 0.032(3) 0.022(2) 0.006(2) -0.0032(18) -0.008(2)
C15 0.022(2) 0.040(3) 0.032(3) 0.005(2) -0.012(2) -0.018(2)
C78 0.041(3) 0.019(2) 0.024(2) 0.001(2) -0.007(2) -0.0034(19)
C38 0.023(2) 0.019(2) 0.023(2) 0.0041(18) -0.0073(18) -0.0074(18)
C83 0.016(2) 0.032(3) 0.029(3) 0.0012(19) -0.0028(18) -0.008(2)
C73 0.025(2) 0.029(3) 0.022(2) 0.001(2) -0.0023(19) -0.007(2)
C24 0.033(3) 0.036(3) 0.024(3) 0.011(2) -0.006(2) -0.010(2)
C66 0.027(3) 0.037(3) 0.024(2) 0.003(2) -0.008(2) -0.014(2)
C32 0.019(2) 0.025(2) 0.024(2) -0.0007(18) -0.0018(18) -0.0083(19)
C80 0.025(2) 0.030(3) 0.023(2) 0.005(2) -0.0045(19) -0.012(2)
C63 0.020(2) 0.023(2) 0.031(3) -0.0006(18) -0.0018(19) -0.011(2)
C10 0.019(2) 0.028(2) 0.016(2) 0.0034(18) -0.0036(17) -0.0020(18)
C60 0.021(2) 0.029(3) 0.038(3) -0.0003(19) -0.009(2) -0.016(2)
C67 0.031(3) 0.027(3) 0.030(3) 0.004(2) -0.011(2) -0.010(2)
C22 0.022(2) 0.027(3) 0.038(3) 0.004(2) -0.005(2) -0.009(2)
C20 0.022(2) 0.024(2) 0.025(2) 0.0008(19) -0.0041(19) -0.0025(19)
C37 0.028(3) 0.023(2) 0.034(3) -0.001(2) 0.004(2) -0.012(2)
C62 0.019(2) 0.025(2) 0.024(2) 0.0000(18) -0.0020(18) -0.0103(19)
C29 0.042(3) 0.031(3) 0.026(3) 0.020(2) -0.003(2) -0.008(2)
C71 0.037(3) 0.032(3) 0.032(3) 0.015(2) -0.014(2) -0.017(2)
C79 0.032(3) 0.029(3) 0.029(3) 0.007(2) -0.012(2) -0.011(2)
C42 0.023(2) 0.027(3) 0.032(3) 0.0020(19) -0.002(2) -0.006(2)
C72 0.055(4) 0.023(3) 0.031(3) 0.000(2) -0.012(3) -0.004(2)
C23 0.034(3) 0.037(3) 0.030(3) 0.008(2) -0.013(2) -0.005(2)
C21 0.024(2) 0.035(3) 0.025(3) 0.001(2) 0.0010(19) -0.005(2)
C17 0.020(2) 0.035(3) 0.026(2) 0.006(2) -0.0083(19) -0.013(2)
C33 0.021(2) 0.040(3) 0.030(3) -0.004(2) -0.002(2) -0.021(2)
C14 0.027(3) 0.029(3) 0.042(3) 0.001(2) -0.005(2) -0.015(2)
C28 0.049(3) 0.033(3) 0.032(3) 0.020(3) -0.021(3) -0.017(2)
C85 0.026(2) 0.029(3) 0.033(3) 0.002(2) -0.002(2) -0.015(2)
C84 0.019(2) 0.036(3) 0.026(2) 0.004(2) -0.0013(19) -0.014(2)
C35 0.047(3) 0.034(3) 0.036(3) -0.019(3) 0.002(3) -0.016(2)
C40 0.039(3) 0.038(3) 0.036(3) 0.001(2) -0.016(2) -0.017(2)
C39 0.025(3) 0.035(3) 0.030(3) -0.003(2) -0.009(2) -0.008(2)
C16 0.015(2) 0.035(3) 0.044(3) -0.001(2) 0.004(2) -0.016(2)
C36 0.043(3) 0.029(3) 0.044(3) -0.005(2) 0.008(3) -0.020(3)
C27 0.034(3) 0.027(3) 0.038(3) 0.001(2) -0.011(2) -0.010(2)
C34 0.030(3) 0.056(4) 0.034(3) -0.019(3) 0.007(2) -0.024(3)
C41 0.041(3) 0.028(3) 0.023(3) 0.007(2) -0.007(2) -0.008(2)

loop_
_atom_type_symbol
_atom_type_scat_dispersion_real
_atom_type_scat_dispersion_imag
_atom_type_scat_Cromer_Mann_a1
_atom_type_scat_Cromer_Mann_a2
_atom_type_scat_Cromer_Mann_a3
_atom_type_scat_Cromer_Mann_a4
_atom_type_scat_Cromer_Mann_b1
_atom_type_scat_Cromer_Mann_b2
_atom_type_scat_Cromer_Mann_b3
_atom_type_scat_Cromer_Mann_b4
_atom_type_scat_Cromer_Mann_c
_atom_type_scat_source
_atom_type_scat_dispersion_source
Bi -4.02799 10.60765 33.36890 12.95100 16.58770 6.46920 0.70400 2.92380 8.79370 48.00930 13.57820 'International Tables Volume C Table 6.1.1.4 (pp. 500-502)' 'Brennan, Cowan, Rev. Sci. Instrum., 1992, 63, 850'
C 0.00313 0.00162 2.31000 1.02000 1.58860 0.86500 20.84390 10.20750 0.56870 51.65120 0.21560 'International Tables Volume C Table 6.1.1.4 (pp. 500-502)' 'Brennan, Cowan, Rev. Sci. Instrum., 1992, 63, 850'
H 0.00000 0.00000 0.49300 0.32291 0.14019 0.04081 10.51090 26.12570 3.14236 57.79970 0.00304 'International Tables Volume C Table 6.1.1.4 (pp. 500-502)' 'Brennan, Cowan, Rev. Sci. Instrum., 1992, 63, 850'
N 0.00612 0.00332 12.21260 3.13220 2.01250 1.16630 0.00570 9.89330 28.99750 0.58260 -11.52900 'International Tables Volume C Table 6.1.1.4 (pp. 500-502)' 'Brennan, Cowan, Rev. Sci. Instrum., 1992, 63, 850'
P 0.10265 0.09519 6.43450 4.17910 1.78000 1.49080 1.90670 27.15700 0.52600 68.16450 1.11490 'International Tables Volume C Table 6.1.1.4 (pp. 500-502)' 'Brennan, Cowan, Rev. Sci. Instrum., 1992, 63, 850'

loop_
_geom_angle_atom_site_label_1
_geom_angle_atom_site_label_2
_geom_angle_atom_site_label_3
_geom_angle
_geom_angle_site_symmetry_1
_geom_angle_site_symmetry_3
_geom_angle_publ_flag
N4 Bi2 N5 71.89(13) . . ?
N6 Bi2 N5 71.92(13) . . ?
N6 Bi2 N4 143.79(12) . . ?
N1 Bi1 N2 71.29(13) . . ?
N3 Bi1 N2 72.03(13) . . ?
N3 Bi1 N1 143.32(12) . . ?
C74 P4 C75 102.1(2) . . ?
C81 P4 C75 98.6(2) . . ?
C81 P4 C74 100.60(19) . . ?
C38 P2 C31 101.9(2) . . ?
C32 P2 C31 103.5(2) . . ?
C32 P2 C38 100.6(2) . . ?
C68 P3 C61 98.1(2) . . ?
C62 P3 C61 101.1(2) . . ?
C62 P3 C68 100.7(2) . . ?
C18 P1 C25 98.8(2) . . ?
C19 P1 C25 100.5(2) . . ?
C19 P1 C18 101.16(19) . . ?
C1 N2 Bi1 119.7(3) . . ?
C13 N2 Bi1 119.2(3) . . ?
C13 N2 C1 121.0(4) . . ?
C44 N5 Bi2 119.9(3) . . ?
C56 N5 Bi2 119.6(3) . . ?
C56 N5 C44 120.4(3) . . ?
C2 N1 Bi1 117.4(3) . . ?
C18 N1 Bi1 121.8(3) . . ?
C18 N1 C2 120.8(4) . . ?
C45 N4 Bi2 116.2(3) . . ?
C61 N4 Bi2 124.0(3) . . ?
C61 N4 C45 119.8(3) . . ?
C55 N6 Bi2 116.1(3) . . ?
C74 N6 Bi2 125.3(3) . . ?
C74 N6 C55 118.5(4) . . ?
C12 N3 Bi1 116.5(3) . . ?
C31 N3 Bi1 124.0(3) . . ?
C31 N3 C12 119.3(4) . . ?
C13 C12 N3 115.7(4) . . ?
C11 C12 N3 126.4(4) . . ?
C11 C12 C13 117.9(4) . . ?
C2 C1 N2 116.2(4) . . ?
C6 C1 N2 122.7(4) . . ?
C6 C1 C2 121.1(4) . . ?
C12 C13 N2 116.3(4) . . ?
C8 C13 N2 122.0(4) . . ?
C8 C13 C12 121.6(4) . . ?
C45 C44 N5 116.1(4) . . ?
C49 C44 N5 122.5(4) . . ?
C49 C44 C45 121.4(4) . . ?
C1 C2 N1 115.3(4) . . ?
C3 C2 N1 126.4(4) . . ?
C3 C2 C1 118.3(4) . . ?
C45 C46 H46 119.4(3) . . ?
C47 C46 H46 119.4(3) . . ?
C47 C46 C45 121.1(4) . . ?
C55 C54 H54 119.5(2) . . ?
C53 C54 H54 119.5(3) . . ?
C53 C54 C55 120.9(4) . . ?
C54 C55 N6 125.7(4) . . ?
C56 C55 N6 116.4(4) . . ?
C56 C55 C54 117.8(4) . . ?
C44 C45 N4 115.8(4) . . ?
C46 C45 N4 126.2(4) . . ?
C46 C45 C44 118.0(4) . . ?
C75 C76 H76 119.5(3) . . ?
C77 C76 H76 119.5(3) . . ?
C77 C76 C75 120.9(5) . . ?
C76 C75 P4 122.0(3) . . ?
C80 C75 P4 119.7(4) . . ?
C80 C75 C76 117.9(4) . . ?
C25 C30 H30 119.9(3) . . ?
C29 C30 H30 119.9(3) . . ?
C29 C30 C25 120.3(5) . . ?
C55 C56 N5 115.7(4) . . ?
C51 C56 N5 122.8(4) . . ?
C51 C56 C55 121.4(4) . . ?
C50 C49 C44 121.1(4) . . ?
C48 C49 C44 117.5(4) . . ?
C48 C49 C50 121.4(4) . . ?
H11 C11 C12 119.6(2) . . ?
C10 C11 C12 120.8(4) . . ?
C10 C11 H11 119.6(3) . . ?
N6 C74 P4 111.0(3) . . ?
H74a C74 P4 109.44(15) . . ?
H74a C74 N6 109.4(2) . . ?
H74b C74 P4 109.44(14) . . ?
H74b C74 N6 109.4(2) . . ?
H74b C74 H74a 108.0 . . ?
C7 C8 C13 121.6(4) . . ?
C9 C8 C13 117.2(4) . . ?
C9 C8 C7 121.1(4) . . ?
N4 C61 P3 110.3(3) . . ?
H61a C61 P3 109.59(14) . . ?
H61a C61 N4 109.6(2) . . ?
H61b C61 P3 109.59(14) . . ?
H61b C61 N4 109.6(2) . . ?
H61b C61 H61a 108.1 . . ?
C48 C47 C46 119.0(4) . . ?
C57 C47 C46 119.9(4) . . ?
C57 C47 C48 121.1(4) . . ?
C51 C52 H52 118.9(3) . . ?
C53 C52 H52 118.9(3) . . ?
C53 C52 C51 122.1(4) . . ?
C30 C25 P1 118.6(4) . . ?
C26 C25 P1 122.7(4) . . ?
C26 C25 C30 118.7(5) . . ?
C52 C51 C56 118.2(4) . . ?
C50 C51 C56 121.0(4) . . ?
C50 C51 C52 120.8(4) . . ?
N3 C31 P2 107.7(3) . . ?
H31a C31 P2 110.17(15) . . ?
H31a C31 N3 110.2(2) . . ?
H31b C31 P2 110.17(15) . . ?
H31b C31 N3 110.2(2) . . ?
H31b C31 H31a 108.5 . . ?
C51 C50 C49 112.1(3) . . ?
C59 C50 C49 108.8(4) . . ?
C59 C50 C51 108.2(4) . . ?
C58 C50 C49 108.5(4) . . ?
C58 C50 C51 109.5(4) . . ?
C58 C50 C59 109.7(4) . . ?
C52 C53 C54 119.5(4) . . ?
C60 C53 C54 120.4(4) . . ?
C60 C53 C52 120.1(4) . . ?
H77 C77 C76 119.6(3) . . ?
C78 C77 C76 120.8(5) . . ?
C78 C77 H77 119.6(3) . . ?
C47 C48 C49 122.8(4) . . ?
H48 C48 C49 118.6(3) . . ?
H48 C48 C47 118.6(3) . . ?
C6 C7 C8 111.4(3) . . ?
C15 C7 C8 109.3(4) . . ?
C15 C7 C6 108.7(4) . . ?
C16 C7 C8 108.3(4) . . ?
C16 C7 C6 110.0(4) . . ?
C16 C7 C15 109.1(4) . . ?
H9 C9 C8 118.8(3) . . ?
C10 C9 C8 122.4(4) . . ?
C10 C9 H9 118.8(3) . . ?
C6 C5 H5 118.8(3) . . ?
C4 C5 H5 118.8(3) . . ?
C4 C5 C6 122.4(4) . . ?
N1 C18 P1 110.7(3) . . ?
H18a C18 P1 109.50(14) . . ?
H18a C18 N1 109.5(2) . . ?
H18b C18 P1 109.50(14) . . ?
H18b C18 N1 109.5(2) . . ?
H18b C18 H18a 108.1 . . ?
C7 C6 C1 121.1(4) . . ?
C5 C6 C1 118.1(4) . . ?
C5 C6 C7 120.8(4) . . ?
C24 C19 P1 116.8(4) . . ?
C20 C19 P1 124.4(3) . . ?
C20 C19 C24 118.5(4) . . ?
C69 C68 P3 121.9(4) . . ?
C73 C68 P3 118.3(4) . . ?
C73 C68 C69 119.8(4) . . ?
H59a C59 C50 109.5 . . ?
H59b C59 C50 109.5 . . ?
H59b C59 H59a 109.5 . . ?
H59c C59 C50 109.5 . . ?
H59c C59 H59a 109.5 . . ?
H59c C59 H59b 109.5 . . ?
H3 C3 C2 119.6(3) . . ?
C4 C3 C2 120.8(4) . . ?
C4 C3 H3 119.6(3) . . ?
C86 C81 P4 122.2(3) . . ?
C82 C81 P4 119.1(3) . . ?
C82 C81 C86 118.6(4) . . ?
C65 C64 H64 119.7(3) . . ?
C63 C64 H64 119.7(3) . . ?
C63 C64 C65 120.6(5) . . ?
H65 C65 C64 120.2(3) . . ?
C66 C65 C64 119.6(4) . . ?
C66 C65 H65 120.2(3) . . ?
H86 C86 C81 119.8(3) . . ?
C85 C86 C81 120.4(4) . . ?
C85 C86 H86 119.8(3) . . ?
C3 C4 C5 119.2(4) . . ?
C14 C4 C5 120.7(4) . . ?
C14 C4 C3 120.0(4) . . ?
C69 C70 H70 120.0(3) . . ?
C71 C70 H70 120.0(3) . . ?
C71 C70 C69 120.0(5) . . ?
C38 C43 H43 119.4(3) . . ?
C42 C43 H43 119.4(3) . . ?
C42 C43 C38 121.2(4) . . ?
C70 C69 C68 120.2(5) . . ?
H69 C69 C68 119.9(3) . . ?
H69 C69 C70 119.9(3) . . ?
H82 C82 C81 119.6(3) . . ?
C83 C82 C81 120.7(4) . . ?
C83 C82 H82 119.6(3) . . ?
H58a C58 C50 109.5 . . ?
H58b C58 C50 109.5 . . ?
H58b C58 H58a 109.5 . . ?
H58c C58 C50 109.5 . . ?
H58c C58 H58a 109.5 . . ?
H58c C58 H58b 109.5 . . ?
H57a C57 C47 109.5 . . ?
H57b C57 C47 109.5 . . ?
H57b C57 H57a 109.5 . . ?
H57c C57 C47 109.5 . . ?
H57c C57 H57a 109.5 . . ?
H57c C57 H57b 109.5 . . ?
H26 C26 C25 119.5(3) . . ?
C27 C26 C25 121.0(5) . . ?
C27 C26 H26 119.5(3) . . ?
H15a C15 C7 109.5 . . ?
H15b C15 C7 109.5 . . ?
H15b C15 H15a 109.5 . . ?
H15c C15 C7 109.5 . . ?
H15c C15 H15a 109.5 . . ?
H15c C15 H15b 109.5 . . ?
H78 C78 C77 120.4(3) . . ?
C79 C78 C77 119.3(4) . . ?
C79 C78 H78 120.4(3) . . ?
C43 C38 P2 120.2(3) . . ?
C39 C38 P2 121.2(4) . . ?
C39 C38 C43 118.2(4) . . ?
H83 C83 C82 120.1(3) . . ?
C84 C83 C82 119.9(4) . . ?
C84 C83 H83 120.1(3) . . ?
H73 C73 C68 120.0(3) . . ?
C72 C73 C68 120.1(5) . . ?
C72 C73 H73 120.0(3) . . ?
H24 C24 C19 119.7(3) . . ?
C23 C24 C19 120.5(5) . . ?
C23 C24 H24 119.7(3) . . ?
H66 C66 C65 119.8(3) . . ?
C67 C66 C65 120.4(5) . . ?
C67 C66 H66 119.8(3) . . ?
C37 C32 P2 123.6(4) . . ?
C33 C32 P2 117.4(4) . . ?
C33 C32 C37 118.8(4) . . ?
H80 C80 C75 119.5(3) . . ?
C79 C80 C75 120.9(5) . . ?
C79 C80 H80 119.5(3) . . ?
H63 C63 C64 119.6(3) . . ?
C62 C63 C64 120.8(4) . . ?
C62 C63 H63 119.6(3) . . ?
C9 C10 C11 120.1(4) . . ?
C17 C10 C11 120.7(4) . . ?
C17 C10 C9 119.1(4) . . ?
H60a C60 C53 109.5 . . ?
H60b C60 C53 109.5 . . ?
H60b C60 H60a 109.5 . . ?
H60c C60 C53 109.5 . . ?
H60c C60 H60a 109.5 . . ?
H60c C60 H60b 109.5 . . ?
H67 C67 C66 119.7(3) . . ?
C62 C67 C66 120.6(5) . . ?
C62 C67 H67 119.7(3) . . ?
C23 C22 H22 120.6(3) . . ?
C21 C22 H22 120.6(3) . . ?
C21 C22 C23 118.7(5) . . ?
H20 C20 C19 119.8(3) . . ?
C21 C20 C19 120.3(4) . . ?
C21 C20 H20 119.8(3) . . ?
H37 C37 C32 119.8(3) . . ?
C36 C37 C32 120.5(5) . . ?
C36 C37 H37 119.8(3) . . ?
C63 C62 P3 121.3(3) . . ?
C67 C62 P3 120.4(4) . . ?
C67 C62 C63 118.0(4) . . ?
H29 C29 C30 119.7(3) . . ?
C28 C29 C30 120.6(5) . . ?
C28 C29 H29 119.7(3) . . ?
H71 C71 C70 120.1(3) . . ?
C72 C71 C70 119.8(5) . . ?
C72 C71 H71 120.1(3) . . ?
C80 C79 C78 120.2(5) . . ?
H79 C79 C78 119.9(3) . . ?
H79 C79 C80 119.9(3) . . ?
H42 C42 C43 120.1(3) . . ?
C41 C42 C43 119.9(5) . . ?
C41 C42 H42 120.1(3) . . ?
C71 C72 C73 120.1(5) . . ?
H72 C72 C73 119.9(3) . . ?
H72 C72 C71 119.9(3) . . ?
C22 C23 C24 121.0(5) . . ?
H23 C23 C24 119.5(3) . . ?
H23 C23 C22 119.5(3) . . ?
C20 C21 C22 120.9(5) . . ?
H21 C21 C22 119.5(3) . . ?
H21 C21 C20 119.5(3) . . ?
H17a C17 C10 109.5 . . ?
H17b C17 C10 109.5 . . ?
H17b C17 H17a 109.5 . . ?
H17c C17 C10 109.5 . . ?
H17c C17 H17a 109.5 . . ?
H17c C17 H17b 109.5 . . ?
H33 C33 C32 119.7(3) . . ?
C34 C33 C32 120.6(5) . . ?
C34 C33 H33 119.7(3) . . ?
H14a C14 C4 109.5 . . ?
H14b C14 C4 109.5 . . ?
H14b C14 H14a 109.5 . . ?
H14c C14 C4 109.5 . . ?
H14c C14 H14a 109.5 . . ?
H14c C14 H14b 109.5 . . ?
H28 C28 C29 120.7(3) . . ?
C27 C28 C29 118.5(5) . . ?
C27 C28 H28 120.7(3) . . ?
H85 C85 C86 120.0(3) . . ?
C84 C85 C86 120.0(5) . . ?
C84 C85 H85 120.0(3) . . ?
C85 C84 C83 120.4(5) . . ?
H84 C84 C83 119.8(3) . . ?
H84 C84 C85 119.8(3) . . ?
C36 C35 H35 119.8(3) . . ?
C34 C35 H35 119.8(3) . . ?
C34 C35 C36 120.5(5) . . ?
C39 C40 H40 120.2(3) . . ?
C41 C40 H40 120.2(3) . . ?
C41 C40 C39 119.6(5) . . ?
C40 C39 C38 120.8(5) . . ?
H39 C39 C38 119.6(3) . . ?
H39 C39 C40 119.6(3) . . ?
H16a C16 C7 109.5 . . ?
H16b C16 C7 109.5 . . ?
H16b C16 H16a 109.5 . . ?
H16c C16 C7 109.5 . . ?
H16c C16 H16a 109.5 . . ?
H16c C16 H16b 109.5 . . ?
C35 C36 C37 119.6(5) . . ?
H36 C36 C37 120.2(3) . . ?
H36 C36 C35 120.2(3) . . ?
C28 C27 C26 120.8(5) . . ?
H27 C27 C26 119.6(3) . . ?
H27 C27 C28 119.6(3) . . ?
C35 C34 C33 120.1(5) . . ?
H34 C34 C33 119.9(3) . . ?
H34 C34 C35 119.9(3) . . ?
C40 C41 C42 120.2(5) . . ?
H41 C41 C42 119.9(3) . . ?
H41 C41 C40 119.9(3) . . ?

loop_
_geom_bond_atom_site_label_1
_geom_bond_atom_site_label_2
_geom_bond_distance
_geom_bond_site_symmetry_2
_geom_bond_publ_flag
Bi2 N5 2.180(3) . ?
Bi2 N4 2.296(3) . ?
Bi2 N6 2.307(3) . ?
Bi1 N2 2.186(3) . ?
Bi1 N1 2.287(4) . ?
Bi1 N3 2.290(4) . ?
P4 C75 1.829(5) . ?
P4 C74 1.856(4) . ?
P4 C81 1.833(5) . ?
P2 C31 1.864(4) . ?
P2 C38 1.831(5) . ?
P2 C32 1.819(5) . ?
P3 C61 1.876(4) . ?
P3 C68 1.842(5) . ?
P3 C62 1.835(5) . ?
P1 C25 1.833(5) . ?
P1 C18 1.873(4) . ?
P1 C19 1.837(5) . ?
N2 C1 1.372(6) . ?
N2 C13 1.376(5) . ?
N5 C44 1.371(5) . ?
N5 C56 1.389(5) . ?
N1 C2 1.353(5) . ?
N1 C18 1.440(5) . ?
N4 C45 1.365(5) . ?
N4 C61 1.439(5) . ?
N6 C55 1.355(5) . ?
N6 C74 1.459(5) . ?
N3 C12 1.359(5) . ?
N3 C31 1.459(6) . ?
C12 C13 1.433(6) . ?
C12 C11 1.408(6) . ?
C1 C2 1.424(6) . ?
C1 C6 1.407(6) . ?
C13 C8 1.414(6) . ?
C44 C45 1.431(6) . ?
C44 C49 1.410(6) . ?
C2 C3 1.413(6) . ?
C46 H46 0.9500 . ?
C46 C45 1.406(6) . ?
C46 C47 1.385(6) . ?
C54 H54 0.9500 . ?
C54 C55 1.413(6) . ?
C54 C53 1.380(6) . ?
C55 C56 1.430(6) . ?
C76 H76 0.9500 . ?
C76 C75 1.403(6) . ?
C76 C77 1.379(7) . ?
C75 C80 1.393(6) . ?
C30 H30 0.9500 . ?
C30 C25 1.386(7) . ?
C30 C29 1.387(7) . ?
C56 C51 1.398(6) . ?
C49 C50 1.530(6) . ?
C49 C48 1.383(6) . ?
C11 H11 0.9500 . ?
C11 C10 1.383(6) . ?
C74 H74a 0.9900 . ?
C74 H74b 0.9900 . ?
C8 C7 1.529(6) . ?
C8 C9 1.393(6) . ?
C61 H61a 0.9900 . ?
C61 H61b 0.9900 . ?
C47 C48 1.404(6) . ?
C47 C57 1.505(6) . ?
C52 H52 0.9500 . ?
C52 C51 1.384(6) . ?
C52 C53 1.404(6) . ?
C25 C26 1.389(7) . ?
C51 C50 1.529(6) . ?
C31 H31a 0.9900 . ?
C31 H31b 0.9900 . ?
C50 C59 1.548(6) . ?
C50 C58 1.546(6) . ?
C53 C60 1.510(6) . ?
C77 H77 0.9500 . ?
C77 C78 1.377(7) . ?
C48 H48 0.9500 . ?
C7 C6 1.540(6) . ?
C7 C15 1.532(6) . ?
C7 C16 1.543(6) . ?
C9 H9 0.9500 . ?
C9 C10 1.395(7) . ?
C5 H5 0.9500 . ?
C5 C6 1.382(6) . ?
C5 C4 1.407(6) . ?
C18 H18a 0.9900 . ?
C18 H18b 0.9900 . ?
C19 C24 1.391(6) . ?
C19 C20 1.399(6) . ?
C68 C69 1.395(6) . ?
C68 C73 1.374(7) . ?
C59 H59a 0.9800 . ?
C59 H59b 0.9800 . ?
C59 H59c 0.9800 . ?
C3 H3 0.9500 . ?
C3 C4 1.385(6) . ?
C81 C86 1.394(6) . ?
C81 C82 1.400(6) . ?
C64 H64 0.9500 . ?
C64 C65 1.377(7) . ?
C64 C63 1.390(6) . ?
C65 H65 0.9500 . ?
C65 C66 1.384(7) . ?
C86 H86 0.9500 . ?
C86 C85 1.395(6) . ?
C4 C14 1.508(7) . ?
C70 H70 0.9500 . ?
C70 C69 1.374(7) . ?
C70 C71 1.388(7) . ?
C43 H43 0.9500 . ?
C43 C38 1.394(6) . ?
C43 C42 1.379(7) . ?
C69 H69 0.9500 . ?
C82 H82 0.9500 . ?
C82 C83 1.385(6) . ?
C58 H58a 0.9800 . ?
C58 H58b 0.9800 . ?
C58 H58c 0.9800 . ?
C57 H57a 0.9800 . ?
C57 H57b 0.9800 . ?
C57 H57c 0.9800 . ?
C26 H26 0.9500 . ?
C26 C27 1.376(7) . ?
C15 H15a 0.9800 . ?
C15 H15b 0.9800 . ?
C15 H15c 0.9800 . ?
C78 H78 0.9500 . ?
C78 C79 1.392(7) . ?
C38 C39 1.400(6) . ?
C83 H83 0.9500 . ?
C83 C84 1.383(7) . ?
C73 H73 0.9500 . ?
C73 C72 1.387(7) . ?
C24 H24 0.9500 . ?
C24 C23 1.390(7) . ?
C66 H66 0.9500 . ?
C66 C67 1.386(7) . ?
C32 C37 1.403(6) . ?
C32 C33 1.390(6) . ?
C80 H80 0.9500 . ?
C80 C79 1.391(7) . ?
C63 H63 0.9500 . ?
C63 C62 1.389(6) . ?
C10 C17 1.516(6) . ?
C60 H60a 0.9800 . ?
C60 H60b 0.9800 . ?
C60 H60c 0.9800 . ?
C67 H67 0.9500 . ?
C67 C62 1.411(6) . ?
C22 H22 0.9500 . ?
C22 C23 1.375(7) . ?
C22 C21 1.391(7) . ?
C20 H20 0.9500 . ?
C20 C21 1.382(7) . ?
C37 H37 0.9500 . ?
C37 C36 1.380(7) . ?
C29 H29 0.9500 . ?
C29 C28 1.399(8) . ?
C71 H71 0.9500 . ?
C71 C72 1.383(8) . ?
C79 H79 0.9500 . ?
C42 H42 0.9500 . ?
C42 C41 1.388(7) . ?
C72 H72 0.9500 . ?
C23 H23 0.9500 . ?
C21 H21 0.9500 . ?
C17 H17a 0.9800 . ?
C17 H17b 0.9800 . ?
C17 H17c 0.9800 . ?
C33 H33 0.9500 . ?
C33 C34 1.385(7) . ?
C14 H14a 0.9800 . ?
C14 H14b 0.9800 . ?
C14 H14c 0.9800 . ?
C28 H28 0.9500 . ?
C28 C27 1.379(8) . ?
C85 H85 0.9500 . ?
C85 C84 1.377(7) . ?
C84 H84 0.9500 . ?
C35 H35 0.9500 . ?
C35 C36 1.392(8) . ?
C35 C34 1.371(8) . ?
C40 H40 0.9500 . ?
C40 C39 1.392(7) . ?
C40 C41 1.385(8) . ?
C39 H39 0.9500 . ?
C16 H16a 0.9800 . ?
C16 H16b 0.9800 . ?
C16 H16c 0.9800 . ?
C36 H36 0.9500 . ?
C27 H27 0.9500 . ?
C34 H34 0.9500 . ?
C41 H41 0.9500 . ?

loop_
_geom_torsion_atom_site_label_1
_geom_torsion_atom_site_label_2
_geom_torsion_atom_site_label_3
_geom_torsion_atom_site_label_4
_geom_torsion
_geom_torsion_site_symmetry_1
_geom_torsion_site_symmetry_2
_geom_torsion_site_symmetry_3
_geom_torsion_site_symmetry_4
_geom_torsion_publ_flag
Bi2 N5 C44 C45 0.4(3) . . . . ?
Bi2 N5 C44 C49 -178.8(3) . . . . ?
Bi2 N5 C56 C55 -3.3(3) . . . . ?
Bi2 N5 C56 C51 177.4(3) . . . . ?
Bi2 N4 C45 C44 3.8(3) . . . . ?
Bi2 N4 C45 C46 -175.4(3) . . . . ?
Bi2 N4 C61 P3 92.3(2) . . . . ?
Bi2 N6 C55 C54 -177.7(3) . . . . ?
Bi2 N6 C55 C56 3.2(3) . . . . ?
Bi2 N6 C74 P4 -14.0(3) . . . . ?
Bi1 N2 C1 C2 -0.6(3) . . . . ?
Bi1 N2 C1 C6 179.8(3) . . . . ?
Bi1 N2 C13 C12 -2.0(3) . . . . ?
Bi1 N2 C13 C8 177.3(3) . . . . ?
Bi1 N1 C2 C1 3.6(3) . . . . ?
Bi1 N1 C2 C3 -175.5(3) . . . . ?
Bi1 N1 C18 P1 94.5(2) . . . . ?
Bi1 N3 C12 C13 4.0(3) . . . . ?
Bi1 N3 C12 C11 -177.1(3) . . . . ?
Bi1 N3 C31 P2 -14.7(3) . . . . ?
P4 C75 C76 C77 173.2(4) . . . . ?
P4 C75 C80 C79 -173.2(4) . . . . ?
P4 C74 N6 C55 170.0(3) . . . . ?
P4 C81 C86 C85 177.0(4) . . . . ?
P4 C81 C82 C83 -176.2(3) . . . . ?
P2 C31 N3 C12 169.8(3) . . . . ?
P2 C38 C43 C42 173.6(4) . . . . ?
P2 C38 C39 C40 -173.9(4) . . . . ?
P2 C32 C37 C36 175.9(4) . . . . ?
P2 C32 C33 C34 -175.3(4) . . . . ?
P3 C61 N4 C45 -85.2(3) . . . . ?
P3 C68 C69 C70 177.3(4) . . . . ?
P3 C68 C73 C72 -178.7(4) . . . . ?
P3 C62 C63 C64 -174.2(4) . . . . ?
P3 C62 C67 C66 174.4(4) . . . . ?
P1 C25 C30 C29 -177.8(4) . . . . ?
P1 C25 C26 C27 177.9(4) . . . . ?
P1 C18 N1 C2 -83.2(3) . . . . ?
P1 C19 C24 C23 173.3(4) . . . . ?
P1 C19 C20 C21 -171.0(4) . . . . ?
N2 C1 C2 N1 -2.0(4) . . . . ?
N2 C1 C2 C3 177.2(4) . . . . ?
N2 C1 C6 C7 3.7(5) . . . . ?
N2 C1 C6 C5 -177.8(4) . . . . ?
N2 C13 C12 N3 -1.4(4) . . . . ?
N2 C13 C12 C11 179.6(4) . . . . ?
N2 C13 C8 C7 2.0(5) . . . . ?
N2 C13 C8 C9 -179.7(4) . . . . ?
N5 C44 C45 N4 -2.8(4) . . . . ?
N5 C44 C45 C46 176.5(4) . . . . ?
N5 C44 C49 C50 0.6(5) . . . . ?
N5 C44 C49 C48 -179.0(4) . . . . ?
N5 C56 C55 N6 -0.1(4) . . . . ?
N5 C56 C55 C54 -179.3(4) . . . . ?
N5 C56 C51 C52 179.8(4) . . . . ?
N5 C56 C51 C50 2.1(5) . . . . ?
N1 C2 C1 C6 177.6(4) . . . . ?
N1 C2 C3 C4 179.9(5) . . . . ?
N4 C45 C44 C49 176.3(4) . . . . ?
N4 C45 C46 C47 -177.9(4) . . . . ?
N6 C55 C54 C53 -179.3(4) . . . . ?
N6 C55 C56 C51 179.2(4) . . . . ?
N3 C12 C13 C8 179.3(4) . . . . ?
N3 C12 C11 C10 -178.6(4) . . . . ?
C12 C13 C8 C7 -178.7(4) . . . . ?
C12 C13 C8 C9 -0.5(5) . . . . ?
C12 C11 C10 C9 -0.6(5) . . . . ?
C12 C11 C10 C17 177.1(4) . . . . ?
C1 C2 C3 C4 0.8(5) . . . . ?
C1 C6 C7 C8 -3.4(5) . . . . ?
C1 C6 C7 C15 117.1(5) . . . . ?
C1 C6 C7 C16 -123.5(5) . . . . ?
C1 C6 C5 C4 0.4(5) . . . . ?
C13 C8 C7 C6 0.7(4) . . . . ?
C13 C8 C7 C15 -119.4(4) . . . . ?
C13 C8 C7 C16 121.8(4) . . . . ?
C13 C8 C9 C10 0.1(5) . . . . ?
C44 C45 C46 C47 2.9(5) . . . . ?
C44 C49 C50 C51 0.2(4) . . . . ?
C44 C49 C50 C59 -119.4(4) . . . . ?
C44 C49 C50 C58 121.3(4) . . . . ?
C44 C49 C48 C47 2.1(5) . . . . ?
C2 C3 C4 C5 2.1(5) . . . . ?
C2 C3 C4 C14 -176.8(4) . . . . ?
C46 C47 C48 C49 -3.6(5) . . . . ?
C54 C55 C56 C51 0.0(5) . . . . ?
C54 C53 C52 C51 0.8(5) . . . . ?
C55 C56 C51 C52 0.6(5) . . . . ?
C55 C56 C51 C50 -177.2(4) . . . . ?
C76 C75 C80 C79 0.1(5) . . . . ?
C76 C77 C78 C79 -0.1(6) . . . . ?
C75 C80 C79 C78 -0.2(6) . . . . ?
C30 C25 C26 C27 0.3(5) . . . . ?
C30 C29 C28 C27 1.0(6) . . . . ?
C56 C51 C52 C53 -1.0(5) . . . . ?
C56 C51 C50 C49 -1.5(4) . . . . ?
C56 C51 C50 C59 118.5(4) . . . . ?
C56 C51 C50 C58 -122.0(4) . . . . ?
C49 C50 C51 C52 -179.2(4) . . . . ?
C49 C48 C47 C57 175.0(4) . . . . ?
C11 C10 C9 C8 0.4(5) . . . . ?
C8 C7 C6 C5 178.2(4) . . . . ?
C8 C9 C10 C17 -177.3(4) . . . . ?
C52 C51 C50 C59 -59.2(4) . . . . ?
C52 C51 C50 C58 60.3(5) . . . . ?
C25 C26 C27 C28 0.1(5) . . . . ?
C77 C78 C79 C80 0.3(6) . . . . ?
C7 C6 C5 C4 178.9(4) . . . . ?
C19 C24 C23 C22 -1.6(6) . . . . ?
C19 C20 C21 C22 -2.0(6) . . . . ?
C68 C69 C70 C71 2.3(5) . . . . ?
C68 C73 C72 C71 0.3(6) . . . . ?
C81 C86 C85 C84 -1.4(5) . . . . ?
C81 C82 C83 C84 -0.5(5) . . . . ?
C64 C65 C66 C67 0.8(6) . . . . ?
C64 C63 C62 C67 -0.1(6) . . . . ?
C65 C66 C67 C62 -0.6(6) . . . . ?
C86 C85 C84 C83 1.1(6) . . . . ?
C70 C71 C72 C73 1.1(6) . . . . ?
C43 C38 C39 C40 -0.5(5) . . . . ?
C43 C42 C41 C40 0.7(6) . . . . ?
C82 C83 C84 C85 -0.1(6) . . . . ?
C26 C27 C28 C29 -0.7(6) . . . . ?
C38 C39 C40 C41 0.9(6) . . . . ?
C24 C23 C22 C21 2.1(7) . . . . ?
C66 C67 C62 C63 0.3(6) . . . . ?
C32 C37 C36 C35 -1.3(6) . . . . ?
C32 C33 C34 C35 -0.6(6) . . . . ?
C37 C36 C35 C34 0.7(7) . . . . ?
C42 C41 C40 C39 -1.0(6) . . . . ?
C33 C34 C35 C36 0.3(7) . . . . ?
